data_4509390
loop_
_publ_author_name
'Descamps, Guillaume'
'Cartigny, Yohann'
'Sanselme, Morgane'
'Petit, Marie-No\"elle'
'Petit, Samuel'
'Aubin, Eric'
'Coquerel, G\'erard'

_publ_section_title
;
 Structural and Physicochemical Characterization of a Solid Solution
 Produced by Antisolvent Crystallization of a New Phosphoantigen
;
_journal_issue 9
_journal_name_full 'Crystal Growth &amp; Design'
_journal_page_first 3910
_journal_paper_doi 10.1021/cg801380s
_journal_volume 9
_journal_year 2009
_chemical_formula_moiety 'C6 H14 Na2 O8 P2'
_chemical_formula_sum 'C6 H14 Na2 O8 P2'
_chemical_formula_weight 322.09
_chemical_name_systematic
;
 ?
;
_space_group_IT_number 14
_symmetry_cell_setting monoclinic
_symmetry_space_group_name_Hall '-P 2ybc'
_symmetry_space_group_name_H-M 'P 1 21/c 1'
_atom_sites_solution_hydrogens geom
_atom_sites_solution_primary direct
_atom_sites_solution_secondary difmap
_audit_creation_method SHELXL-97
_cell_angle_alpha 90.00
_cell_angle_beta 92.928(2)
_cell_angle_gamma 90.00
_cell_formula_units_Z 4
_cell_length_a 12.2012(15)
_cell_length_b 11.0296(14)
_cell_length_c 9.4947(12)
_cell_measurement_temperature 293(2)
_cell_volume 1276.1(3)
_computing_structure_refinement 'SHELXL-97 (Sheldrick, 1997)'
_diffrn_ambient_temperature 293(2)
_diffrn_measured_fraction_theta_full 0.994
_diffrn_measured_fraction_theta_max 0.994
_diffrn_radiation_monochromator graphite
_diffrn_radiation_source 'fine-focus sealed tube'
_diffrn_radiation_type MoK\a
_diffrn_radiation_wavelength 0.71073
_diffrn_reflns_av_R_equivalents 0.0211
_diffrn_reflns_av_sigmaI/netI 0.0251
_diffrn_reflns_limit_h_max 15
_diffrn_reflns_limit_h_min -13
_diffrn_reflns_limit_k_max 13
_diffrn_reflns_limit_k_min -11
_diffrn_reflns_limit_l_max 11
_diffrn_reflns_limit_l_min -11
_diffrn_reflns_number 7223
_diffrn_reflns_theta_full 26.45
_diffrn_reflns_theta_max 26.45
_diffrn_reflns_theta_min 1.67
_exptl_absorpt_coefficient_mu 0.436
_exptl_crystal_density_diffrn 1.677
_exptl_crystal_density_method 'not measured'
_exptl_crystal_F_000 664
_refine_diff_density_max 0.380
_refine_diff_density_min -0.251
_refine_diff_density_rms 0.070
_refine_ls_extinction_coef 0.0031(9)
_refine_ls_extinction_expression Fc^*^=kFc[1+0.001xFc^2^\l^3^/sin(2\q)]^-1/4^
_refine_ls_extinction_method SHELXL
_refine_ls_goodness_of_fit_ref 1.085
_refine_ls_hydrogen_treatment mixed
_refine_ls_matrix_type full
_refine_ls_number_parameters 175
_refine_ls_number_reflns 2612
_refine_ls_number_restraints 0
_refine_ls_restrained_S_all 1.085
_refine_ls_R_factor_all 0.0411
_refine_ls_R_factor_gt 0.0358
_refine_ls_shift/su_max 0.001
_refine_ls_shift/su_mean 0.000
_refine_ls_structure_factor_coef Fsqd
_refine_ls_weighting_details 'calc w=1/[\s^2^(Fo^2^)+(0.0445P)^2^+0.8675P] where P=(Fo^2^+2Fc^2^)/3'
_refine_ls_weighting_scheme calc
_refine_ls_wR_factor_gt 0.0879
_refine_ls_wR_factor_ref 0.0909
_reflns_number_gt 2336
_reflns_number_total 2612
_reflns_threshold_expression >2sigma(I)
_cod_data_source_file cg801380ssup1.cif
_cod_data_source_block new
_cod_original_sg_symbol_H-M 'P 21/c'
_cod_database_code 4509390

loop_
_symmetry_equiv_pos_as_xyz
'x, y, z'
'-x, y+1/2, -z+1/2'
'-x, -y, -z'
'x, -y-1/2, z-1/2'

loop_
_atom_site_label
_atom_site_type_symbol
_atom_site_fract_x
_atom_site_fract_y
_atom_site_fract_z
_atom_site_U_iso_or_equiv
_atom_site_adp_type
_atom_site_occupancy
_atom_site_symmetry_multiplicity
_atom_site_calc_flag
_atom_site_refinement_flags
Na1 Na 0.55545(7) -0.33701(8) -0.21400(9) 0.0272(2) Uani 1 1 d .
Na2 Na 1.42324(7) -0.38571(7) 0.44128(9) 0.0253(2) Uani 1 1 d .
OW O 0.44701(15) -0.32734(15) -0.00985(18) 0.0285(4) Uani 1 1 d .
HW1 H 0.479(2) -0.343(3) 0.069(3) 0.049(9) Uiso 1 1 d .
HW2 H 0.397(3) -0.366(3) -0.016(3) 0.039(8) Uiso 1 1 d .
P1 P 0.35564(4) -0.53242(4) -0.26143(5) 0.01710(15) Uani 1 1 d .
P2 P 0.71470(4) -0.16621(5) 0.00364(5) 0.01835(15) Uani 1 1 d .
O1 O 0.44956(11) -0.62077(13) -0.24935(15) 0.0241(3) Uani 1 1 d .
O2 O 0.29865(12) -0.51743(12) -0.11867(15) 0.0240(3) Uani 1 1 d .
H2 H 0.2979 -0.5829 -0.0778 0.036 Uiso 1 1 calc R
O3 O 0.69855(12) -0.29634(13) -0.03971(15) 0.0248(3) Uani 1 1 d .
O4 O 0.74050(11) -0.09193(12) -0.13781(15) 0.0214(3) Uani 1 1 d .
O5 O 0.62139(12) -0.10468(13) 0.07204(15) 0.0244(3) Uani 1 1 d .
O6 O 0.38222(12) -0.40984(12) -0.31687(15) 0.0236(3) Uani 1 1 d .
O7 O 1.29004(13) -0.31111(16) 0.26706(19) 0.0353(4) Uani 1 1 d .
H7 H 1.3185 -0.2552 0.2253 0.053 Uiso 1 1 calc R
C1 C 0.83890(18) -0.1499(2) 0.1096(2) 0.0298(5) Uani 1 1 d .
H1A H 0.8444 -0.0664 0.1410 0.036 Uiso 1 1 calc R
H1B H 0.8337 -0.2002 0.1928 0.036 Uiso 1 1 calc R
C2 C 0.9445(2) -0.1826(3) 0.0395(3) 0.0483(7) Uani 1 1 d .
H2A H 0.9361 -0.2609 -0.0062 0.058 Uiso 1 1 calc R
H2B H 0.9589 -0.1228 -0.0322 0.058 Uiso 1 1 calc R
C3 C 1.0400(2) -0.1871(3) 0.1466(3) 0.0400(6) Uani 1 1 d .
H3 H 1.0600 -0.1142 0.1900 0.048 Uiso 1 1 calc R
C4 C 1.09806(18) -0.2834(2) 0.1851(3) 0.0317(5) Uani 1 1 d .
C5 C 1.18323(18) -0.2759(2) 0.3052(3) 0.0333(5) Uani 1 1 d .
H5A H 1.1863 -0.1932 0.3401 0.040 Uiso 1 1 calc R
H5B H 1.1610 -0.3275 0.3814 0.040 Uiso 1 1 calc R
C6 C 1.0850(3) -0.4063(3) 0.1177(3) 0.0591(9) Uani 1 1 d .
H6A H 1.0373 -0.4552 0.1715 0.089 Uiso 1 1 calc R
H6B H 1.1555 -0.4447 0.1151 0.089 Uiso 1 1 calc R
H6C H 1.0539 -0.3973 0.0233 0.089 Uiso 1 1 calc R

loop_
_atom_site_aniso_label
_atom_site_aniso_U_11
_atom_site_aniso_U_22
_atom_site_aniso_U_33
_atom_site_aniso_U_23
_atom_site_aniso_U_13
_atom_site_aniso_U_12
Na1 0.0291(5) 0.0300(5) 0.0226(5) -0.0041(3) 0.0024(3) -0.0058(3)
Na2 0.0274(5) 0.0250(4) 0.0236(5) 0.0031(3) 0.0018(3) 0.0008(3)
OW 0.0308(9) 0.0321(9) 0.0219(9) 0.0016(7) -0.0047(7) -0.0067(7)
P1 0.0182(3) 0.0177(3) 0.0154(3) -0.00132(18) 0.00066(19) -0.00106(18)
P2 0.0175(3) 0.0199(3) 0.0175(3) 0.00216(19) -0.00109(19) 0.00137(18)
O1 0.0216(7) 0.0299(8) 0.0206(8) -0.0002(6) -0.0014(6) 0.0051(6)
O2 0.0347(8) 0.0180(7) 0.0198(8) 0.0003(6) 0.0071(6) 0.0008(6)
O3 0.0306(8) 0.0204(7) 0.0233(8) 0.0029(6) -0.0002(6) -0.0005(6)
O4 0.0167(7) 0.0255(8) 0.0219(8) 0.0062(6) 0.0007(6) 0.0018(5)
O5 0.0243(8) 0.0270(8) 0.0220(8) 0.0016(6) 0.0030(6) 0.0028(6)
O6 0.0278(8) 0.0213(7) 0.0217(8) 0.0005(6) 0.0024(6) -0.0048(6)
O7 0.0236(8) 0.0378(9) 0.0440(11) 0.0095(8) -0.0018(7) 0.0010(7)
C1 0.0237(11) 0.0380(13) 0.0269(12) -0.0027(9) -0.0070(9) 0.0043(9)
C2 0.0268(13) 0.081(2) 0.0365(15) -0.0019(14) -0.0073(11) 0.0091(13)
C3 0.0243(12) 0.0553(16) 0.0395(15) -0.0081(12) -0.0058(10) 0.0043(11)
C4 0.0219(11) 0.0434(14) 0.0296(12) -0.0005(10) -0.0015(9) -0.0061(9)
C5 0.0246(12) 0.0444(14) 0.0305(13) -0.0003(10) -0.0036(10) -0.0005(10)
C6 0.072(2) 0.0467(18) 0.055(2) 0.0038(14) -0.0252(16) -0.0163(15)

loop_
_atom_type_symbol
_atom_type_description
_atom_type_scat_dispersion_real
_atom_type_scat_dispersion_imag
_atom_type_scat_source
C C 0.0033 0.0016 'International Tables Vol C Tables 4.2.6.8 and 6.1.1.4'
H H 0.0000 0.0000 'International Tables Vol C Tables 4.2.6.8 and 6.1.1.4'
Na Na 0.0362 0.0249 'International Tables Vol C Tables 4.2.6.8 and 6.1.1.4'
O O 0.0106 0.0060 'International Tables Vol C Tables 4.2.6.8 and 6.1.1.4'
P P 0.1023 0.0942 'International Tables Vol C Tables 4.2.6.8 and 6.1.1.4'

loop_
_geom_angle_atom_site_label_1
_geom_angle_atom_site_label_2
_geom_angle_atom_site_label_3
_geom_angle
_geom_angle_site_symmetry_1
_geom_angle_site_symmetry_3
O5 Na1 O3 112.72(6) 4 .
O5 Na1 OW 161.87(7) 4 .
O3 Na1 OW 81.13(6) . .
O5 Na1 O1 98.95(6) 4 2_654
O3 Na1 O1 85.78(5) . 2_654
OW Na1 O1 93.53(6) . 2_654
O5 Na1 O6 83.63(6) 4 .
O3 Na1 O6 159.30(6) . .
OW Na1 O6 80.49(6) . .
O1 Na1 O6 104.77(6) 2_654 .
O5 Na1 P1 89.20(4) 4 .
O3 Na1 P1 137.21(5) . .
OW Na1 P1 72.72(5) . .
O1 Na1 P1 128.27(5) 2_654 .
O6 Na1 P1 25.23(4) . .
O5 Na1 Na2 142.46(5) 4 4_455
O3 Na1 Na2 84.72(5) . 4_455
OW Na1 Na2 46.39(4) . 4_455
O1 Na1 Na2 47.44(4) 2_654 4_455
O6 Na1 Na2 89.46(4) . 4_455
P1 Na1 Na2 99.96(3) . 4_455
O5 Na1 P2 118.81(5) 4 .
O3 Na1 P2 23.66(4) . .
OW Na1 P2 78.65(5) . .
O1 Na1 P2 62.71(4) 2_654 .
O6 Na1 P2 154.73(5) . .
P1 Na1 P2 149.60(3) . .
Na2 Na1 P2 65.77(2) 4_455 .
O5 Na1 P2 21.53(4) 4 4
O3 Na1 P2 96.77(5) . 4
OW Na1 P2 176.50(5) . 4
O1 Na1 P2 83.50(4) 2_654 4
O6 Na1 P2 102.02(4) . 4
P1 Na1 P2 110.58(3) . 4
Na2 Na1 P2 130.81(3) 4_455 4
P2 Na1 P2 98.30(3) . 4
O5 Na1 Na2 47.38(4) 4 1_454
O3 Na1 Na2 158.90(5) . 1_454
OW Na1 Na2 119.87(6) . 1_454
O1 Na1 Na2 90.54(4) 2_654 1_454
O6 Na1 Na2 40.97(4) . 1_454
P1 Na1 Na2 58.79(2) . 1_454
Na2 Na1 Na2 107.89(3) 4_455 1_454
P2 Na1 Na2 149.50(3) . 1_454
P2 Na1 Na2 62.15(2) 4 1_454
O5 Na1 Na2 39.89(4) 4 3_745
O3 Na1 Na2 118.78(5) . 3_745
OW Na1 Na2 123.77(5) . 3_745
O1 Na1 Na2 136.38(5) 2_654 3_745
O6 Na1 Na2 65.35(4) . 3_745
P1 Na1 Na2 57.14(2) . 3_745
Na2 Na1 Na2 154.81(3) 4_455 3_745
P2 Na1 Na2 139.28(3) . 3_745
P2 Na1 Na2 59.70(2) 4 3_745
Na2 Na1 Na2 53.14(3) 1_454 3_745
O6 Na2 OW 87.29(6) 1_656 4_656
O6 Na2 O1 152.63(6) 1_656 3_745
OW Na2 O1 92.30(6) 4_656 3_745
O6 Na2 O5 83.35(5) 1_656 2_745
OW Na2 O5 169.84(6) 4_656 2_745
O1 Na2 O5 97.83(6) 3_745 2_745
O6 Na2 O5 77.13(5) 1_656 4_656
OW Na2 O5 81.46(6) 4_656 4_656
O1 Na2 O5 75.75(5) 3_745 4_656
O5 Na2 O5 100.19(5) 2_745 4_656
O6 Na2 Na2 74.54(5) 1_656 3_846
OW Na2 Na2 128.25(6) 4_656 3_846
O1 Na2 Na2 84.47(5) 3_745 3_846
O5 Na2 Na2 52.56(4) 2_745 3_846
O5 Na2 Na2 47.63(4) 4_656 3_846
O6 Na2 Na1 129.68(5) 1_656 4_656
OW Na2 Na1 46.26(5) 4_656 4_656
O1 Na2 Na1 46.34(4) 3_745 4_656
O5 Na2 Na1 143.90(5) 2_745 4_656
O5 Na2 Na1 77.68(4) 4_656 4_656
Na2 Na2 Na1 115.74(4) 3_846 4_656
O6 Na2 P1 131.74(5) 1_656 3_745
OW Na2 P1 105.42(5) 4_656 3_745
O1 Na2 P1 23.59(3) 3_745 3_745
O5 Na2 P1 83.86(4) 2_745 3_745
O5 Na2 P1 59.80(4) 4_656 3_745
Na2 Na2 P1 60.92(3) 3_846 3_745
Na1 Na2 P1 63.68(2) 4_656 3_745
O6 Na2 P1 22.41(4) 1_656 1_656
OW Na2 P1 109.69(5) 4_656 1_656
O1 Na2 P1 145.25(5) 3_745 1_656
O5 Na2 P1 61.01(4) 2_745 1_656
O5 Na2 P1 81.17(4) 4_656 1_656
Na2 Na2 P1 60.82(3) 3_846 1_656
Na1 Na2 P1 149.96(3) 4_656 1_656
P1 Na2 P1 121.73(3) 3_745 1_656
O6 Na2 Na1 41.60(4) 1_656 1_656
OW Na2 Na1 68.71(5) 4_656 1_656
O1 Na2 Na1 113.46(5) 3_745 1_656
O5 Na2 Na1 106.13(4) 2_745 1_656
O5 Na2 Na1 39.75(4) 4_656 1_656
Na2 Na2 Na1 65.69(3) 3_846 1_656
Na1 Na2 Na1 95.02(3) 4_656 1_656
P1 Na2 Na1 99.55(3) 3_745 1_656
P1 Na2 Na1 55.50(2) 1_656 1_656
O6 Na2 Na1 119.01(5) 1_656 3_745
OW Na2 Na1 153.20(5) 4_656 3_745
O1 Na2 Na1 62.14(4) 3_745 3_745
O5 Na2 Na1 36.79(4) 2_745 3_745
O5 Na2 Na1 98.48(4) 4_656 3_745
Na2 Na2 Na1 61.18(3) 3_846 3_745
Na1 Na2 Na1 107.29(2) 4_656 3_745
P1 Na2 Na1 54.11(2) 3_745 3_745
P1 Na2 Na1 96.69(3) 1_656 3_745
Na1 Na2 Na1 126.86(3) 1_656 3_745
Na1 OW Na2 87.35(6) . 4_455
O6 P1 O1 115.81(9) . .
O6 P1 O2 108.92(8) . .
O1 P1 O2 111.92(8) . .
O6 P1 O4 108.88(8) . 2_644
O1 P1 O4 108.02(8) . 2_644
O2 P1 O4 102.40(8) . 2_644
O6 P1 Na1 43.71(6) . .
O1 P1 Na1 81.76(6) . .
O2 P1 Na1 99.93(6) . .
O4 P1 Na1 149.77(6) 2_644 .
O6 P1 Na2 82.57(6) . 3_745
O1 P1 Na2 40.77(6) . 3_745
O2 P1 Na2 149.99(6) . 3_745
O4 P1 Na2 99.56(5) 2_644 3_745
Na1 P1 Na2 68.75(2) . 3_745
O6 P1 Na2 37.61(6) . 1_454
O1 P1 Na2 98.97(6) . 1_454
O2 P1 Na2 143.99(6) . 1_454
O4 P1 Na2 84.32(6) 2_644 1_454
Na1 P1 Na2 65.71(2) . 1_454
Na2 P1 Na2 58.27(3) 3_745 1_454
O5 P2 O3 117.27(9) . .
O5 P2 O4 108.31(8) . .
O3 P2 O4 106.54(8) . .
O5 P2 C1 110.58(10) . .
O3 P2 C1 110.25(10) . .
O4 P2 C1 102.79(10) . .
O5 P2 Na1 95.30(6) . .
O3 P2 Na1 39.57(6) . .
O4 P2 Na1 84.48(6) . .
C1 P2 Na1 148.74(8) . .
O5 P2 Na1 34.45(6) . 4_556
O3 P2 Na1 98.86(6) . 4_556
O4 P2 Na1 142.63(6) . 4_556
C1 P2 Na1 93.31(8) . 4_556
Na1 P2 Na1 98.98(3) . 4_556
P1 O1 Na1 128.05(9) . 2_644
P1 O1 Na2 115.64(8) . 3_745
Na1 O1 Na2 86.21(5) 2_644 3_745
P2 O3 Na1 116.77(8) . .
P1 O4 P2 122.10(9) 2_654 .
P2 O5 Na1 124.02(8) . 4_556
P2 O5 Na2 126.02(8) . 2_755
Na1 O5 Na2 103.32(6) 4_556 2_755
P2 O5 Na2 118.09(8) . 4_455
Na1 O5 Na2 92.88(6) 4_556 4_455
Na2 O5 Na2 79.81(5) 2_755 4_455
P1 O6 Na2 119.98(8) . 1_454
P1 O6 Na1 111.06(8) . .
Na2 O6 Na1 97.43(6) 1_454 .
C2 C1 P2 116.29(17) . .
C3 C2 C1 110.8(2) . .
C4 C3 C2 126.8(3) . .
C3 C4 C6 124.3(2) . .
C3 C4 C5 120.4(2) . .
C6 C4 C5 115.3(2) . .
O7 C5 C4 113.4(2) . .

loop_
_geom_bond_atom_site_label_1
_geom_bond_atom_site_label_2
_geom_bond_distance
_geom_bond_site_symmetry_2
Na1 O5 2.3140(17) 4
Na1 O3 2.3860(17) .
Na1 OW 2.4044(19) .
Na1 O1 2.4106(17) 2_654
Na1 O6 2.4200(17) .
Na1 P1 3.2680(10) .
Na1 Na2 3.3246(12) 4_455
Na1 P2 3.3443(10) .
Na1 P2 3.3906(10) 4
Na1 Na2 3.6145(13) 1_454
Na1 Na2 3.7596(12) 3_745
Na2 O6 2.3899(17) 1_656
Na2 OW 2.4099(19) 4_656
Na2 O1 2.4543(17) 3_745
Na2 O5 2.4776(17) 2_745
Na2 O5 2.6630(17) 4_656
Na2 Na2 3.3008(16) 3_846
Na2 Na1 3.3246(12) 4_656
Na2 P1 3.3883(10) 3_745
Na2 P1 3.3918(10) 1_656
Na2 Na1 3.6145(13) 1_656
Na2 Na1 3.7596(12) 3_745
OW Na2 2.4099(19) 4_455
P1 O6 1.4925(15) .
P1 O1 1.5042(15) .
P1 O2 1.5635(15) .
P1 O4 1.6148(14) 2_644
P1 Na2 3.3883(10) 3_745
P1 Na2 3.3918(10) 1_454
P2 O5 1.5014(15) .
P2 O3 1.5033(15) .
P2 O4 1.6177(14) .
P2 C1 1.784(2) .
P2 Na1 3.3906(10) 4_556
O1 Na1 2.4106(17) 2_644
O1 Na2 2.4543(17) 3_745
O4 P1 1.6148(14) 2_654
O5 Na1 2.3140(17) 4_556
O5 Na2 2.4776(17) 2_755
O5 Na2 2.6630(17) 4_455
O6 Na2 2.3899(17) 1_454
O7 C5 1.424(3) .
C1 C2 1.523(3) .
C2 C3 1.507(3) .
C3 C4 1.319(4) .
C4 C6 1.504(4) .
C4 C5 1.505(3) .

loop_
_geom_hbond_atom_site_label_D
_geom_hbond_atom_site_label_H
_geom_hbond_atom_site_label_A
_geom_hbond_distance_DH
_geom_hbond_distance_HA
_geom_hbond_distance_DA
_geom_hbond_angle_DHA
_geom_hbond_site_symmetry_A
OW HW1 O1 0.84(3) 1.93(3) 2.768(2) 179(3) 3_645
OW HW2 O2 0.75(3) 2.24(3) 2.924(2) 151(3) .
O2 H2 O3 0.82 1.74 2.545(2) 168.2 3_645
O7 H7 O6 0.82 2.03 2.816(2) 161.3 4_656
